data_7703702
loop_
_publ_author_name
'Han, Seong Ho'
'Agbenyeke, Raphael Edem'
'Lee, Ga Yeon'
'Park, Bo Keun'
'Kim, Chang Gyoun'
'Lee, Young Kuk'
'Son, Seung Uk'
'Chung, Taek-Mo'

_publ_section_title
;
 Synthesis and characterization of novel zinc precursors for ZnO thin film
 deposition by atomic layer deposition.
;
_journal_issue 14
_journal_name_full 'Dalton transactions (Cambridge, England : 2003)'
_journal_page_first 4306
_journal_page_last 4314
_journal_paper_doi 10.1039/c9dt04644e
_journal_volume 49
_journal_year 2020
_chemical_formula_sum 'C10 H23 N O Zn'
_chemical_formula_weight 238.66
_space_group_IT_number 14
_space_group_name_Hall '-P 2yn'
_space_group_name_H-M_alt 'P 1 21/n 1'
_symmetry_cell_setting monoclinic
_symmetry_space_group_name_H-M 'P 1 21/n 1'
_atom_sites_solution_hydrogens geom
_atom_sites_solution_primary direct
_atom_sites_solution_secondary difmap
_audit_creation_method SHELXL-97
_audit_update_record
;
2019-07-28 deposited with the CCDC.	2020-03-05 downloaded from the CCDC.
;
_cell_angle_alpha 90.00
_cell_angle_beta 97.626(4)
_cell_angle_gamma 90.00
_cell_formula_units_Z 4
_cell_length_a 8.4368(7)
_cell_length_b 9.2545(8)
_cell_length_c 16.2121(14)
_cell_measurement_reflns_used 9917
_cell_measurement_temperature 100(1)
_cell_measurement_theta_max 26.35
_cell_measurement_theta_min 2.54
_cell_volume 1254.62(19)
_computing_cell_refinement 'Bruker SAINT'
_computing_data_collection 'Bruker APEX2'
_computing_data_reduction 'Bruker SAINT'
_computing_molecular_graphics 'Bruker SHELXTL'
_computing_publication_material 'Bruker SHELXTL'
_computing_structure_refinement 'SHELXL-97 (Sheldrick, 2008)'
_computing_structure_solution 'SHELXS-97 (Sheldrick, 2008)'
_diffrn_ambient_temperature 100(1)
_diffrn_measured_fraction_theta_full 0.989
_diffrn_measured_fraction_theta_max 0.989
_diffrn_measurement_device_type 'Bruker APEX-II CCD'
_diffrn_measurement_method '\f and \w scans'
_diffrn_radiation_monochromator graphite
_diffrn_radiation_source 'fine-focus sealed tube'
_diffrn_radiation_type MoK\a
_diffrn_radiation_wavelength 0.71073
_diffrn_reflns_av_R_equivalents 0.0000
_diffrn_reflns_av_sigmaI/netI 0.0121
_diffrn_reflns_limit_h_max 10
_diffrn_reflns_limit_h_min -10
_diffrn_reflns_limit_k_max 11
_diffrn_reflns_limit_k_min 0
_diffrn_reflns_limit_l_max 19
_diffrn_reflns_limit_l_min 0
_diffrn_reflns_number 2444
_diffrn_reflns_theta_full 25.99
_diffrn_reflns_theta_max 25.99
_diffrn_reflns_theta_min 2.54
_exptl_absorpt_coefficient_mu 1.926
_exptl_absorpt_correction_T_max 0.6993
_exptl_absorpt_correction_T_min 0.5129
_exptl_absorpt_correction_type multi-scan
_exptl_absorpt_process_details 'Bruker SADABS'
_exptl_crystal_colour silver
_exptl_crystal_density_diffrn 1.264
_exptl_crystal_density_meas ?
_exptl_crystal_density_method 'not measured'
_exptl_crystal_description block
_exptl_crystal_F_000 512
_exptl_crystal_size_max 0.40
_exptl_crystal_size_mid 0.30
_exptl_crystal_size_min 0.20
_refine_diff_density_max 0.723
_refine_diff_density_min -0.569
_refine_diff_density_rms 0.068
_refine_ls_extinction_coef 0.0052(15)
_refine_ls_extinction_expression Fc^*^=kFc[1+0.001xFc^2^\l^3^/sin(2\q)]^-1/4^
_refine_ls_extinction_method SHELXL
_refine_ls_goodness_of_fit_ref 1.056
_refine_ls_hydrogen_treatment refxyz
_refine_ls_matrix_type full
_refine_ls_number_parameters 119
_refine_ls_number_reflns 2444
_refine_ls_number_restraints 1
_refine_ls_restrained_S_all 1.085
_refine_ls_R_factor_all 0.0492
_refine_ls_R_factor_gt 0.0441
_refine_ls_shift/su_max 0.001
_refine_ls_shift/su_mean 0.000
_refine_ls_structure_factor_coef Fsqd
_refine_ls_weighting_details 'calc w=1/[\s^2^(Fo^2^)+(0.0870P)^2^+0.5229P] where P=(Fo^2^+2Fc^2^)/3'
_refine_ls_weighting_scheme calc
_refine_ls_wR_factor_gt 0.1291
_refine_ls_wR_factor_ref 0.1360
_reflns_number_gt 2119
_reflns_number_total 2444
_reflns_threshold_expression >2sigma(I)
_cod_data_source_file c9dt04644e1.cif
_cod_data_source_block 20190124lt_2_0m
_cod_depositor_comments
;
The following automatic conversions were performed:

data item '_symmetry_cell_setting' value 'Monoclinic' was changed to
'monoclinic' in accordance with the
/home/data/users/saulius/crontab/automatic-downloads/rss-feeds/RSC/lib/dictionaries/cif_core.dic
dictionary named 'cif_core.dic' version 2.4.2 last updated on
2011-04-26.

data item '_exptl_crystal_density_meas' value 'none' was changed to
'?' -- the value is perceived as not measured.

Automatic conversion script
Id: cif_fix_values 7556 2019-12-06 15:28:31Z antanas 

 Adding full bibliography for 7703699--7703705.cif.
;
_cod_original_sg_symbol_H-M P2(1)/n
_cod_database_code 7703702

loop_
_symmetry_equiv_pos_as_xyz
'x, y, z'
'-x+1/2, y+1/2, -z+1/2'
'-x, -y, -z'
'x-1/2, -y-1/2, z-1/2'

loop_
_atom_site_label
_atom_site_type_symbol
_atom_site_fract_x
_atom_site_fract_y
_atom_site_fract_z
_atom_site_U_iso_or_equiv
_atom_site_adp_type
_atom_site_occupancy
_atom_site_symmetry_multiplicity
_atom_site_calc_flag
_atom_site_refinement_flags
_atom_site_disorder_assembly
_atom_site_disorder_group
Zn1 Zn 0.55280(4) 0.85001(4) 0.98318(2) 0.0643(2) Uani 1 1 d . . .
O1 O 0.6047(3) 1.0526(2) 0.95581(13) 0.0627(5) Uani 1 1 d . . .
N1 N 0.4113(4) 0.8267(3) 0.8606(2) 0.0748(8) Uani 1 1 d . . .
C1 C 0.6816(7) 0.6815(6) 1.0213(7) 0.162(4) Uani 1 1 d D . .
H1A H 0.6739 0.6729 1.0815 0.195 Uiso 1 1 calc R . .
H1B H 0.6239 0.5971 0.9944 0.195 Uiso 1 1 calc R . .
C2 C 0.8457(9) 0.6586(10) 1.0133(11) 0.336(14) Uani 1 1 d D . .
H2A H 0.8773 0.5613 1.0329 0.504 Uiso 1 1 calc R . .
H2B H 0.9113 0.7302 1.0468 0.504 Uiso 1 1 calc R . .
H2C H 0.8615 0.6684 0.9548 0.504 Uiso 1 1 calc R . .
C3 C 0.6660(4) 1.0925(4) 0.8821(2) 0.0709(8) Uani 1 1 d . . .
C4 C 0.5474(5) 1.0490(5) 0.8066(2) 0.0833(10) Uani 1 1 d . . .
H4A H 0.4454 1.1008 0.8124 0.100 Uiso 1 1 calc R . .
C5 C 0.5054(6) 0.8913(6) 0.7980(3) 0.0901(11) Uani 1 1 d . . .
H5A H 0.4444 0.8764 0.7421 0.108 Uiso 1 1 calc R . .
H5B H 0.6064 0.8362 0.7997 0.108 Uiso 1 1 calc R . .
C6 C 0.8284(5) 1.0190(6) 0.8822(3) 0.1060(15) Uani 1 1 d . . .
H6A H 0.9007 1.0497 0.9314 0.159 Uiso 1 1 calc R . .
H6B H 0.8739 1.0465 0.8319 0.159 Uiso 1 1 calc R . .
H6C H 0.8147 0.9139 0.8834 0.159 Uiso 1 1 calc R . .
C7 C 0.6885(7) 1.2556(5) 0.8832(3) 0.1140(17) Uani 1 1 d . . .
H7A H 0.5845 1.3030 0.8829 0.171 Uiso 1 1 calc R . .
H7B H 0.7362 1.2855 0.8340 0.171 Uiso 1 1 calc R . .
H7C H 0.7592 1.2835 0.9336 0.171 Uiso 1 1 calc R . .
C8 C 0.5963(7) 1.0974(7) 0.7234(3) 0.1091(15) Uani 1 1 d . . .
H8A H 0.5153 1.0661 0.6780 0.164 Uiso 1 1 calc R . .
H8B H 0.6997 1.0543 0.7163 0.164 Uiso 1 1 calc R . .
H8C H 0.6053 1.2030 0.7226 0.164 Uiso 1 1 calc R . .
C9 C 0.2520(5) 0.8866(6) 0.8583(3) 0.0979(12) Uani 1 1 d . . .
H9A H 0.1930 0.8739 0.8025 0.147 Uiso 1 1 calc R . .
H9B H 0.2597 0.9898 0.8718 0.147 Uiso 1 1 calc R . .
H9C H 0.1956 0.8367 0.8990 0.147 Uiso 1 1 calc R . .
C10 C 0.4002(8) 0.6704(5) 0.8411(4) 0.1114(16) Uani 1 1 d . . .
H10A H 0.3376 0.6564 0.7863 0.167 Uiso 1 1 calc R . .
H10B H 0.3479 0.6204 0.8835 0.167 Uiso 1 1 calc R . .
H10C H 0.5079 0.6309 0.8407 0.167 Uiso 1 1 calc R . .

loop_
_atom_site_aniso_label
_atom_site_aniso_U_11
_atom_site_aniso_U_22
_atom_site_aniso_U_33
_atom_site_aniso_U_23
_atom_site_aniso_U_13
_atom_site_aniso_U_12
Zn1 0.0640(3) 0.0484(3) 0.0823(3) 0.00938(14) 0.0162(2) 0.00284(12)
O1 0.0676(11) 0.0506(11) 0.0727(12) 0.0046(9) 0.0195(10) -0.0082(9)
N1 0.0802(18) 0.0611(16) 0.0839(18) -0.0068(13) 0.0143(15) -0.0122(13)
C1 0.108(4) 0.085(3) 0.297(11) 0.061(5) 0.038(5) 0.035(3)
C2 0.135(8) 0.159(9) 0.67(4) 0.121(12) -0.116(15) 0.031(5)
C3 0.0731(19) 0.0660(19) 0.078(2) 0.0082(16) 0.0254(15) -0.0102(16)
C4 0.087(2) 0.090(3) 0.077(2) 0.0108(18) 0.0271(18) -0.0096(19)
C5 0.096(3) 0.090(3) 0.087(2) -0.005(2) 0.023(2) -0.005(2)
C6 0.069(2) 0.139(4) 0.117(3) 0.022(3) 0.036(2) 0.003(2)
C7 0.162(5) 0.067(2) 0.124(4) 0.011(2) 0.062(3) -0.030(3)
C8 0.126(4) 0.123(4) 0.082(3) 0.020(3) 0.031(3) -0.010(3)
C9 0.077(2) 0.110(3) 0.103(3) -0.005(3) -0.002(2) -0.004(2)
C10 0.127(4) 0.075(3) 0.135(4) -0.025(2) 0.026(3) -0.021(2)

loop_
_atom_type_symbol
_atom_type_description
_atom_type_scat_dispersion_real
_atom_type_scat_dispersion_imag
_atom_type_scat_source
C C 0.0033 0.0016 'International Tables Vol C Tables 4.2.6.8 and 6.1.1.4'
H H 0.0000 0.0000 'International Tables Vol C Tables 4.2.6.8 and 6.1.1.4'
N N 0.0061 0.0033 'International Tables Vol C Tables 4.2.6.8 and 6.1.1.4'
O O 0.0106 0.0060 'International Tables Vol C Tables 4.2.6.8 and 6.1.1.4'
Zn Zn 0.2839 1.4301 'International Tables Vol C Tables 4.2.6.8 and 6.1.1.4'

loop_
_geom_angle_atom_site_label_1
_geom_angle_atom_site_label_2
_geom_angle_atom_site_label_3
_geom_angle
_geom_angle_site_symmetry_1
_geom_angle_site_symmetry_3
_geom_angle_publ_flag
C1 Zn1 O1 126.0(3) . 3_677 ?
C1 Zn1 O1 133.9(2) . . ?
O1 Zn1 O1 82.19(9) 3_677 . ?
C1 Zn1 N1 115.0(3) . . ?
O1 Zn1 N1 100.22(11) 3_677 . ?
O1 Zn1 N1 90.01(10) . . ?
C1 Zn1 Zn1 148.3(3) . 3_677 ?
O1 Zn1 Zn1 41.25(6) 3_677 3_677 ?
O1 Zn1 Zn1 40.95(6) . 3_677 ?
N1 Zn1 Zn1 96.75(8) . 3_677 ?
C3 O1 Zn1 130.5(2) . 3_677 ?
C3 O1 Zn1 123.5(2) . . ?
Zn1 O1 Zn1 97.81(9) 3_677 . ?
C9 N1 C10 109.6(4) . . ?
C9 N1 C5 113.8(4) . . ?
C10 N1 C5 105.7(4) . . ?
C9 N1 Zn1 112.2(3) . . ?
C10 N1 Zn1 107.5(3) . . ?
C5 N1 Zn1 107.6(2) . . ?
C2 C1 Zn1 126.7(6) . . ?
C2 C1 H1A 105.6 . . ?
Zn1 C1 H1A 105.6 . . ?
C2 C1 H1B 105.6 . . ?
Zn1 C1 H1B 105.6 . . ?
H1A C1 H1B 106.1 . . ?
C1 C2 H2A 109.5 . . ?
C1 C2 H2B 109.5 . . ?
H2A C2 H2B 109.5 . . ?
C1 C2 H2C 109.5 . . ?
H2A C2 H2C 109.5 . . ?
H2B C2 H2C 109.5 . . ?
O1 C3 C7 107.9(3) . . ?
O1 C3 C4 109.5(3) . . ?
C7 C3 C4 109.8(4) . . ?
O1 C3 C6 108.1(3) . . ?
C7 C3 C6 109.3(4) . . ?
C4 C3 C6 112.1(4) . . ?
C5 C4 C3 116.8(4) . . ?
C5 C4 C8 106.9(4) . . ?
C3 C4 C8 113.8(4) . . ?
C5 C4 H4A 106.2 . . ?
C3 C4 H4A 106.2 . . ?
C8 C4 H4A 106.2 . . ?
N1 C5 C4 117.7(4) . . ?
N1 C5 H5A 107.9 . . ?
C4 C5 H5A 107.9 . . ?
N1 C5 H5B 107.9 . . ?
C4 C5 H5B 107.9 . . ?
H5A C5 H5B 107.2 . . ?
C3 C6 H6A 109.5 . . ?
C3 C6 H6B 109.5 . . ?
H6A C6 H6B 109.5 . . ?
C3 C6 H6C 109.5 . . ?
H6A C6 H6C 109.5 . . ?
H6B C6 H6C 109.5 . . ?
C3 C7 H7A 109.5 . . ?
C3 C7 H7B 109.5 . . ?
H7A C7 H7B 109.5 . . ?
C3 C7 H7C 109.5 . . ?
H7A C7 H7C 109.5 . . ?
H7B C7 H7C 109.5 . . ?
C4 C8 H8A 109.5 . . ?
C4 C8 H8B 109.5 . . ?
H8A C8 H8B 109.5 . . ?
C4 C8 H8C 109.5 . . ?
H8A C8 H8C 109.5 . . ?
H8B C8 H8C 109.5 . . ?
N1 C9 H9A 109.5 . . ?
N1 C9 H9B 109.5 . . ?
H9A C9 H9B 109.5 . . ?
N1 C9 H9C 109.5 . . ?
H9A C9 H9C 109.5 . . ?
H9B C9 H9C 109.5 . . ?
N1 C10 H10A 109.5 . . ?
N1 C10 H10B 109.5 . . ?
H10A C10 H10B 109.5 . . ?
N1 C10 H10C 109.5 . . ?
H10A C10 H10C 109.5 . . ?
H10B C10 H10C 109.5 . . ?

loop_
_geom_bond_atom_site_label_1
_geom_bond_atom_site_label_2
_geom_bond_distance
_geom_bond_site_symmetry_2
_geom_bond_publ_flag
Zn1 C1 1.954(5) . ?
Zn1 O1 1.976(2) 3_677 ?
Zn1 O1 1.9883(19) . ?
Zn1 N1 2.189(3) . ?
Zn1 Zn1 2.9878(7) 3_677 ?
O1 C3 1.413(4) . ?
O1 Zn1 1.976(2) 3_677 ?
N1 C9 1.450(6) . ?
N1 C10 1.481(5) . ?
N1 C5 1.494(6) . ?
C1 C2 1.423(9) . ?
C1 H1A 0.9900 . ?
C1 H1B 0.9900 . ?
C2 H2A 0.9800 . ?
C2 H2B 0.9800 . ?
C2 H2C 0.9800 . ?
C3 C7 1.521(6) . ?
C3 C4 1.528(6) . ?
C3 C6 1.530(6) . ?
C4 C5 1.504(6) . ?
C4 C8 1.529(6) . ?
C4 H4A 1.0000 . ?
C5 H5A 0.9900 . ?
C5 H5B 0.9900 . ?
C6 H6A 0.9800 . ?
C6 H6B 0.9800 . ?
C6 H6C 0.9800 . ?
C7 H7A 0.9800 . ?
C7 H7B 0.9800 . ?
C7 H7C 0.9800 . ?
C8 H8A 0.9800 . ?
C8 H8B 0.9800 . ?
C8 H8C 0.9800 . ?
C9 H9A 0.9800 . ?
C9 H9B 0.9800 . ?
C9 H9C 0.9800 . ?
C10 H10A 0.9800 . ?
C10 H10B 0.9800 . ?
C10 H10C 0.9800 . ?

loop_
_geom_torsion_atom_site_label_1
_geom_torsion_atom_site_label_2
_geom_torsion_atom_site_label_3
_geom_torsion_atom_site_label_4
_geom_torsion
_geom_torsion_site_symmetry_1
_geom_torsion_site_symmetry_2
_geom_torsion_site_symmetry_3
_geom_torsion_site_symmetry_4
_geom_torsion_publ_flag
C1 Zn1 O1 C3 74.9(5) . . . . ?
O1 Zn1 O1 C3 -151.3(3) 3_677 . . . ?
N1 Zn1 O1 C3 -50.9(3) . . . . ?
Zn1 Zn1 O1 C3 -151.3(3) 3_677 . . . ?
C1 Zn1 O1 Zn1 -133.8(5) . . . 3_677 ?
O1 Zn1 O1 Zn1 0.0 3_677 . . 3_677 ?
N1 Zn1 O1 Zn1 100.32(12) . . . 3_677 ?
C1 Zn1 N1 C9 138.5(4) . . . . ?
O1 Zn1 N1 C9 0.5(3) 3_677 . . . ?
O1 Zn1 N1 C9 -81.6(3) . . . . ?
Zn1 Zn1 N1 C9 -41.1(3) 3_677 . . . ?
C1 Zn1 N1 C10 17.9(4) . . . . ?
O1 Zn1 N1 C10 -120.2(3) 3_677 . . . ?
O1 Zn1 N1 C10 157.8(3) . . . . ?
Zn1 Zn1 N1 C10 -161.7(3) 3_677 . . . ?
C1 Zn1 N1 C5 -95.5(3) . . . . ?
O1 Zn1 N1 C5 126.4(3) 3_677 . . . ?
O1 Zn1 N1 C5 44.4(3) . . . . ?
Zn1 Zn1 N1 C5 84.8(3) 3_677 . . . ?
O1 Zn1 C1 C2 -138.9(11) 3_677 . . . ?
O1 Zn1 C1 C2 -21.1(15) . . . . ?
N1 Zn1 C1 C2 95.6(12) . . . . ?
Zn1 Zn1 C1 C2 -85.2(13) 3_677 . . . ?
Zn1 O1 C3 C7 38.2(4) 3_677 . . . ?
Zn1 O1 C3 C7 179.4(3) . . . . ?
Zn1 O1 C3 C4 -81.3(4) 3_677 . . . ?
Zn1 O1 C3 C4 59.9(4) . . . . ?
Zn1 O1 C3 C6 156.4(3) 3_677 . . . ?
Zn1 O1 C3 C6 -62.4(4) . . . . ?
O1 C3 C4 C5 -58.9(5) . . . . ?
C7 C3 C4 C5 -177.3(4) . . . . ?
C6 C3 C4 C5 61.0(4) . . . . ?
O1 C3 C4 C8 175.7(4) . . . . ?
C7 C3 C4 C8 57.3(5) . . . . ?
C6 C3 C4 C8 -64.3(5) . . . . ?
C9 N1 C5 C4 64.3(5) . . . . ?
C10 N1 C5 C4 -175.3(4) . . . . ?
Zn1 N1 C5 C4 -60.6(4) . . . . ?
C3 C4 C5 N1 67.9(5) . . . . ?
C8 C4 C5 N1 -163.3(4) . . . . ?
